data_7051611
loop_
_publ_author_name
'Rosokha, Sergiy V.'
'Lu, Jianjiang'
'Han, Bing'
'Kochi, Jay K.'

_publ_section_title
;
 Unusual structural effects of intermolecular \p-bonding in the
 tetracyanopyrazine (ion-radical) dimer
;
_journal_issue 3
_journal_name_full 'New Journal of Chemistry'
_journal_page_first 545
_journal_paper_doi 10.1039/b812829d
_journal_volume 33
_journal_year 2009
_chemical_formula_moiety 'C16 H10, C8 N6'
_chemical_formula_sum 'C24 H10 N6'
_chemical_formula_weight 382.38
_chemical_name_systematic
;
?
;
_space_group_IT_number 14
_symmetry_cell_setting monoclinic
_symmetry_space_group_name_Hall '-P 2yn'
_symmetry_space_group_name_H-M 'P 1 21/n 1'
_atom_sites_solution_hydrogens geom
_atom_sites_solution_primary direct
_atom_sites_solution_secondary difmap
_audit_creation_method SHELXL-97
_cell_angle_alpha 90.00
_cell_angle_beta 104.356(7)
_cell_angle_gamma 90.00
_cell_formula_units_Z 2
_cell_length_a 8.747(3)
_cell_length_b 6.940(2)
_cell_length_c 15.327(5)
_cell_measurement_temperature 173(2)
_cell_volume 901.4(5)
_computing_cell_refinement 'SAINT (Bruker, 2003)'
_computing_data_collection 'SMART (Bruker, 2003)'
_computing_data_reduction 'SAINT & SADABS (Bruker, 2003)'
_computing_molecular_graphics 'XP (Bruker, 1999)'
_computing_publication_material 'SHELXL, XCIF (Bruker, 1999)'
_computing_structure_refinement SHELXTL
_computing_structure_solution 'SHELXTL (Bruker, 2003)'
_diffrn_ambient_temperature 173(2)
_diffrn_measured_fraction_theta_full 0.990
_diffrn_measured_fraction_theta_max 0.971
_diffrn_measurement_device 'Bruker SMART'
_diffrn_measurement_method 'omega-scan, full sphere'
_diffrn_radiation_monochromator graphite
_diffrn_radiation_source 'fine-focus sealed tube'
_diffrn_radiation_type MoK\a
_diffrn_radiation_wavelength 0.71073
_diffrn_reflns_av_R_equivalents 0.0480
_diffrn_reflns_av_sigmaI/netI 0.0539
_diffrn_reflns_limit_h_max 12
_diffrn_reflns_limit_h_min -12
_diffrn_reflns_limit_k_max 9
_diffrn_reflns_limit_k_min -9
_diffrn_reflns_limit_l_max 21
_diffrn_reflns_limit_l_min -19
_diffrn_reflns_number 8909
_diffrn_reflns_theta_full 30.00
_diffrn_reflns_theta_max 30.42
_diffrn_reflns_theta_min 2.45
_diffrn_standards_decay_% 0
_diffrn_standards_interval_count 0
_diffrn_standards_interval_time 0
_diffrn_standards_number 0
_exptl_absorpt_coefficient_mu 0.089
_exptl_absorpt_correction_T_max 0.9912
_exptl_absorpt_correction_T_min 0.9825
_exptl_absorpt_correction_type multi-scan
_exptl_absorpt_process_details '(SADABS; Bruker, 2003)'
_exptl_crystal_colour red
_exptl_crystal_density_diffrn 1.409
_exptl_crystal_density_method 'not measured'
_exptl_crystal_description block
_exptl_crystal_F_000 392
_exptl_crystal_size_max 0.20
_exptl_crystal_size_mid 0.10
_exptl_crystal_size_min 0.10
_refine_diff_density_max 0.355
_refine_diff_density_min -0.189
_refine_diff_density_rms 0.056
_refine_ls_extinction_method none
_refine_ls_goodness_of_fit_ref 1.047
_refine_ls_hydrogen_treatment constr
_refine_ls_matrix_type full
_refine_ls_number_parameters 136
_refine_ls_number_reflns 2650
_refine_ls_number_restraints 0
_refine_ls_restrained_S_all 1.047
_refine_ls_R_factor_all 0.1003
_refine_ls_R_factor_gt 0.0556
_refine_ls_shift/su_max 0.000
_refine_ls_shift/su_mean 0.000
_refine_ls_structure_factor_coef Fsqd
_refine_ls_weighting_details 'calc w=1/[\s^2^(Fo^2^)+(0.0600P)^2^+0.0000P] where P=(Fo^2^+2Fc^2^)/3'
_refine_ls_weighting_scheme calc
_refine_ls_wR_factor_gt 0.1206
_refine_ls_wR_factor_ref 0.1407
_reflns_number_gt 1664
_reflns_number_total 2650
_reflns_threshold_expression >2sigma(I)
_cod_data_source_file b812829d.txt
_cod_data_source_block jlu35
_cod_original_sg_symbol_H-M 'P 21/n'
_cod_database_code 7051611

loop_
_symmetry_equiv_pos_as_xyz
'x, y, z'
'-x+1/2, y+1/2, -z+1/2'
'-x, -y, -z'
'x-1/2, -y-1/2, z-1/2'

loop_
_atom_site_label
_atom_site_type_symbol
_atom_site_fract_x
_atom_site_fract_y
_atom_site_fract_z
_atom_site_U_iso_or_equiv
_atom_site_adp_type
_atom_site_occupancy
_atom_site_symmetry_multiplicity
_atom_site_calc_flag
_atom_site_refinement_flags
_atom_site_disorder_assembly
_atom_site_disorder_group
N1 N 0.43951(17) 0.6664(2) 0.08868(11) 0.0488(4) Uani 1 1 d . . .
N2 N 0.06737(15) 0.53045(17) 0.09238(8) 0.0301(3) Uani 1 1 d . . .
N3 N -0.24559(19) 0.4211(2) 0.17902(12) 0.0538(5) Uani 1 1 d . . .
C1 C 0.31165(19) 0.6167(2) 0.06301(11) 0.0346(4) Uani 1 1 d . . .
C2 C 0.14934(17) 0.5555(2) 0.03040(10) 0.0280(3) Uani 1 1 d . . .
C3 C -0.08237(18) 0.4748(2) 0.06181(10) 0.0291(4) Uani 1 1 d . . .
C4 C -0.17270(19) 0.4465(2) 0.12779(11) 0.0356(4) Uani 1 1 d . . .
C5 C 0.1859(2) 0.0672(2) -0.10102(12) 0.0356(4) Uani 1 1 d . . .
H5 H 0.2725 0.0991 -0.1254 0.043 Uiso 1 1 calc R . .
C6 C 0.20424(18) 0.0790(2) -0.00549(11) 0.0300(4) Uani 1 1 d . . .
C7 C 0.34525(18) 0.1355(2) 0.05441(12) 0.0378(4) Uani 1 1 d . . .
H7 H 0.4336 0.1688 0.0318 0.045 Uiso 1 1 calc R . .
C8 C 0.3578(2) 0.1434(2) 0.14597(13) 0.0429(4) Uani 1 1 d . . .
H8 H 0.4547 0.1819 0.1856 0.052 Uiso 1 1 calc R . .
C9 C 0.2309(2) 0.0959(2) 0.18081(12) 0.0412(4) Uani 1 1 d . . .
H9 H 0.2418 0.1026 0.2440 0.049 Uiso 1 1 calc R . .
C10 C 0.08659(19) 0.0380(2) 0.12404(11) 0.0311(4) Uani 1 1 d . . .
C11 C -0.0482(2) -0.0117(2) 0.15693(11) 0.0355(4) Uani 1 1 d . . .
H11 H -0.0404 -0.0054 0.2198 0.043 Uiso 1 1 calc R . .
C12 C 0.07263(17) 0.02953(19) 0.02955(10) 0.0259(3) Uani 1 1 d . . .

loop_
_atom_site_aniso_label
_atom_site_aniso_U_11
_atom_site_aniso_U_22
_atom_site_aniso_U_33
_atom_site_aniso_U_23
_atom_site_aniso_U_13
_atom_site_aniso_U_12
N1 0.0377(8) 0.0464(9) 0.0581(11) 0.0087(8) 0.0040(7) -0.0049(7)
N2 0.0331(7) 0.0272(7) 0.0285(7) 0.0003(5) 0.0046(6) 0.0038(5)
N3 0.0609(10) 0.0577(11) 0.0517(10) 0.0079(8) 0.0304(9) 0.0096(8)
C1 0.0353(9) 0.0305(8) 0.0362(10) 0.0038(7) 0.0058(7) 0.0002(7)
C2 0.0287(8) 0.0237(7) 0.0302(9) 0.0010(6) 0.0047(7) 0.0026(6)
C3 0.0318(8) 0.0264(7) 0.0290(9) 0.0013(6) 0.0074(7) 0.0045(6)
C4 0.0380(9) 0.0363(9) 0.0330(9) 0.0016(7) 0.0096(8) 0.0052(7)
C5 0.0426(9) 0.0301(9) 0.0384(10) 0.0044(7) 0.0180(8) 0.0025(7)
C6 0.0332(8) 0.0244(7) 0.0318(9) 0.0013(6) 0.0072(7) 0.0026(6)
C7 0.0325(8) 0.0290(8) 0.0502(11) 0.0012(7) 0.0074(8) 0.0004(6)
C8 0.0379(9) 0.0367(9) 0.0456(11) -0.0021(8) -0.0061(8) -0.0013(7)
C9 0.0527(10) 0.0351(9) 0.0291(9) -0.0011(7) -0.0025(8) 0.0027(8)
C10 0.0410(9) 0.0244(8) 0.0258(8) 0.0012(6) 0.0039(7) 0.0035(6)
C11 0.0521(10) 0.0324(8) 0.0236(8) 0.0034(7) 0.0127(8) 0.0044(7)
C12 0.0321(8) 0.0200(7) 0.0241(8) 0.0013(6) 0.0044(6) 0.0025(6)

loop_
_atom_type_symbol
_atom_type_description
_atom_type_scat_dispersion_real
_atom_type_scat_dispersion_imag
_atom_type_scat_source
C C 0.0033 0.0016 'International Tables Vol C Tables 4.2.6.8 and 6.1.1.4'
H H 0.0000 0.0000 'International Tables Vol C Tables 4.2.6.8 and 6.1.1.4'
N N 0.0061 0.0033 'International Tables Vol C Tables 4.2.6.8 and 6.1.1.4'

loop_
_geom_angle_atom_site_label_1
_geom_angle_atom_site_label_2
_geom_angle_atom_site_label_3
_geom_angle
_geom_angle_site_symmetry_1
_geom_angle_site_symmetry_3
_geom_angle_publ_flag
C3 N2 C2 116.19(13) . . ?
N1 C1 C2 179.47(18) . . ?
N2 C2 C3 122.17(13) . 3_565 ?
N2 C2 C1 116.50(14) . . ?
C3 C2 C1 121.33(14) 3_565 . ?
N2 C3 C2 121.64(14) . 3_565 ?
N2 C3 C4 116.99(14) . . ?
C2 C3 C4 121.37(14) 3_565 . ?
N3 C4 C3 178.64(19) . . ?
C11 C5 C6 121.37(15) 3 . ?
C11 C5 H5 119.3 3 . ?
C6 C5 H5 119.3 . . ?
C7 C6 C12 118.85(14) . . ?
C7 C6 C5 122.89(15) . . ?
C12 C6 C5 118.26(14) . . ?
C8 C7 C6 120.87(16) . . ?
C8 C7 H7 119.6 . . ?
C6 C7 H7 119.6 . . ?
C7 C8 C9 120.83(16) . . ?
C7 C8 H8 119.6 . . ?
C9 C8 H8 119.6 . . ?
C8 C9 C10 120.86(17) . . ?
C8 C9 H9 119.6 . . ?
C10 C9 H9 119.6 . . ?
C9 C10 C12 118.67(15) . . ?
C9 C10 C11 122.87(15) . . ?
C12 C10 C11 118.46(14) . . ?
C5 C11 C10 121.83(15) 3 . ?
C5 C11 H11 119.1 3 . ?
C10 C11 H11 119.1 . . ?
C10 C12 C12 119.76(17) . 3 ?
C10 C12 C6 119.92(14) . . ?
C12 C12 C6 120.32(17) 3 . ?

loop_
_geom_bond_atom_site_label_1
_geom_bond_atom_site_label_2
_geom_bond_distance
_geom_bond_site_symmetry_2
_geom_bond_publ_flag
N1 C1 1.143(2) . ?
N2 C3 1.3342(19) . ?
N2 C2 1.3357(19) . ?
N3 C4 1.141(2) . ?
C1 C2 1.447(2) . ?
C2 C3 1.405(2) 3_565 ?
C3 C2 1.405(2) 3_565 ?
C3 C4 1.443(2) . ?
C5 C11 1.349(2) 3 ?
C5 C6 1.435(2) . ?
C5 H5 0.9500 . ?
C6 C7 1.399(2) . ?
C6 C12 1.428(2) . ?
C7 C8 1.381(3) . ?
C7 H7 0.9500 . ?
C8 C9 1.385(3) . ?
C8 H8 0.9500 . ?
C9 C10 1.403(2) . ?
C9 H9 0.9500 . ?
C10 C12 1.424(2) . ?
C10 C11 1.435(2) . ?
C11 C5 1.349(2) 3 ?
C11 H11 0.9500 . ?
C12 C12 1.426(3) 3 ?
